data_2207267
loop_
_publ_author_name
'Chun-Nian Xia'
'Wei-Xiao Hu'
'Wei Zhou'

_publ_section_title
;
 3-Hydroxy-17-oxoestra-3,5-dien-3-yl acetate
;
_journal_coeditor_code IS6131
_journal_issue 11
_journal_name_full 'Acta Crystallographica Section E'
_journal_page_first o3754
_journal_page_last o3756
_journal_paper_doi 10.1107/S1600536805032812
_journal_volume 61
_journal_year 2005
_chemical_formula_iupac 'C20 H26 O3'
_chemical_formula_moiety 'C20 H26 O3'
_chemical_formula_sum 'C20 H26 O3'
_chemical_formula_weight 314.41
_chemical_name_systematic
;
3-Hydroxy-17-oxoestra-3,5-dien-3-yl acetate
;
_space_group_IT_number 19
_symmetry_cell_setting orthorhombic
_symmetry_space_group_name_Hall 'P 2ac 2ab'
_symmetry_space_group_name_H-M 'P 21 21 21'
_atom_sites_solution_hydrogens geom
_atom_sites_solution_primary direct
_atom_sites_solution_secondary difmap
_audit_creation_method SHELXL97
_cell_angle_alpha 90.00
_cell_angle_beta 90.00
_cell_angle_gamma 90.00
_cell_formula_units_Z 4
_cell_length_a 6.3340(16)
_cell_length_b 12.384(3)
_cell_length_c 21.911(6)
_cell_measurement_reflns_used 25
_cell_measurement_temperature 295(2)
_cell_measurement_theta_max 12.54
_cell_measurement_theta_min 10.66
_cell_volume 1718.7(8)
_computing_cell_refinement 'CAD-4 EXPRESS'
_computing_data_collection 'CAD-4 EXPRESS (Enraf--Nonius, 1994)'
_computing_data_reduction 'XCAD (McArdle, 2000)'
_computing_molecular_graphics 'SHELXTL (Bruker, 1997)'
_computing_publication_material SHELXL97
_computing_structure_refinement 'SHELXL97 (Sheldrick, 1997)'
_computing_structure_solution 'SHELXS97 (Sheldrick, 1997)'
_diffrn_ambient_temperature 295(2)
_diffrn_measured_fraction_theta_full 1.000
_diffrn_measured_fraction_theta_max 1.000
_diffrn_measurement_device_type 'Enraf--Nonius CAD-4'
_diffrn_measurement_method \w/2\q
_diffrn_radiation_monochromator graphite
_diffrn_radiation_source 'fine-focus sealed tube'
_diffrn_radiation_type MoK\a
_diffrn_radiation_wavelength 0.71073
_diffrn_reflns_av_R_equivalents 0.0343
_diffrn_reflns_av_sigmaI/netI 0.0728
_diffrn_reflns_limit_h_max 7
_diffrn_reflns_limit_h_min 0
_diffrn_reflns_limit_k_max 14
_diffrn_reflns_limit_k_min 0
_diffrn_reflns_limit_l_max 26
_diffrn_reflns_limit_l_min -1
_diffrn_reflns_number 1910
_diffrn_reflns_theta_full 25.17
_diffrn_reflns_theta_max 25.17
_diffrn_reflns_theta_min 1.86
_diffrn_standards_decay_% 0.3
_diffrn_standards_interval_time 60
_diffrn_standards_number 3
_exptl_absorpt_coefficient_mu 0.080
_exptl_absorpt_correction_T_max 0.9979
_exptl_absorpt_correction_T_min 0.9677
_exptl_absorpt_correction_type psi-scan
_exptl_absorpt_process_details '(North et al., 1968)'
_exptl_crystal_colour Colourless
_exptl_crystal_density_diffrn 1.215
_exptl_crystal_density_method 'not measured'
_exptl_crystal_description Parallelepiped
_exptl_crystal_F_000 680
_exptl_crystal_size_max 0.40
_exptl_crystal_size_mid 0.35
_exptl_crystal_size_min 0.05
_refine_diff_density_max 0.244
_refine_diff_density_min -0.212
_refine_ls_extinction_method none
_refine_ls_goodness_of_fit_ref 1.039
_refine_ls_hydrogen_treatment constr
_refine_ls_matrix_type full
_refine_ls_number_parameters 211
_refine_ls_number_reflns 1811
_refine_ls_number_restraints 0
_refine_ls_restrained_S_all 1.039
_refine_ls_R_factor_all 0.1359
_refine_ls_R_factor_gt 0.0499
_refine_ls_shift/su_max 0.000
_refine_ls_shift/su_mean 0.000
_refine_ls_structure_factor_coef Fsqd
_refine_ls_weighting_details 'calc w = 1/[\s^2^(Fo^2^)+(0.1479P)^2^] where P = (Fo^2^+2Fc^2^)/3'
_refine_ls_weighting_scheme calc
_refine_ls_wR_factor_gt 0.1632
_refine_ls_wR_factor_ref 0.2294
_reflns_number_gt 941
_reflns_number_total 1811
_reflns_threshold_expression I>2\s(I)
_cod_data_source_file is6131.cif
_cod_data_source_block I
_cod_depositor_comments
;
The following automatic conversions were performed:
'_symmetry_cell_setting' value 'Orthorhombic' changed to 'orthorhombic'
according to '/home/saulius/struct/CIF-dictionaries/cif_core.dic'
dictionary named 'cif_core.dic' version 2.4.1 from 2010-06-29.

Automatic conversion script
Id: cif_fix_enum 1527 2010-12-29 10:47:43Z saulius 

The following automatic conversions were performed:

'_symmetry_cell_setting' value 'Orthorhombic' changed to
'orthorhombic' according to
/home/saulius/struct/CIF-dictionaries/cif_core.dic dictionary named
'cif_core.dic' version 2.4.1 from 2010-06-29.

Automatic conversion script
Id: cif_fix_values 1715 2011-07-08 13:25:40Z adriana 
;
_cod_database_code 2207267
_cod_database_fobs_code 2207267

loop_
_symmetry_equiv_pos_as_xyz
'x, y, z'
'-x+1/2, -y, z+1/2'
'-x, y+1/2, -z+1/2'
'x+1/2, -y+1/2, -z'

loop_
_atom_site_label
_atom_site_fract_x
_atom_site_fract_y
_atom_site_fract_z
_atom_site_U_iso_or_equiv
_atom_site_adp_type
_atom_site_calc_flag
_atom_site_refinement_flags
_atom_site_occupancy
_atom_site_type_symbol
O1 0.7786(7) 0.4053(4) 0.95182(19) 0.0584(13) Uani d . 1 O
O2 -0.3443(8) 0.3185(5) 0.5801(2) 0.0796(18) Uani d . 1 O
O3 0.6006(9) 0.3218(5) 1.0262(2) 0.0782(17) Uani d . 1 O
C1 0.2579(9) 0.4013(6) 0.8690(3) 0.0562(18) Uani d . 1 C
H1A 0.1501 0.4559 0.8627 0.067 Uiso calc R 1 H
H1B 0.1919 0.3398 0.8886 0.067 Uiso calc R 1 H
C2 0.4275(11) 0.4464(6) 0.9107(3) 0.0541(17) Uani d . 1 C
H2A 0.4615 0.5195 0.8982 0.065 Uiso calc R 1 H
H2B 0.3741 0.4491 0.9521 0.065 Uiso calc R 1 H
C3 0.6210(10) 0.3796(5) 0.9091(3) 0.0456(16) Uani d . 1 C
C4 0.6583(9) 0.3031(6) 0.8683(3) 0.0543(19) Uani d . 1 C
H4 0.7789 0.2608 0.8722 0.065 Uiso calc R 1 H
C5 0.5145(9) 0.2834(6) 0.8173(2) 0.0470(16) Uani d . 1 C
C6 0.5327(11) 0.1938(6) 0.7819(3) 0.0529(17) Uani d . 1 C
H6 0.6365 0.1436 0.7917 0.063 Uiso calc R 1 H
C7 0.3956(11) 0.1720(6) 0.7285(3) 0.0579(18) Uani d . 1 C
H7A 0.2969 0.1149 0.7388 0.069 Uiso calc R 1 H
H7B 0.4824 0.1465 0.6949 0.069 Uiso calc R 1 H
C8 0.2725(9) 0.2708(5) 0.7077(2) 0.0458(15) Uani d . 1 C
H8 0.3721 0.3202 0.6879 0.055 Uiso calc R 1 H
C9 0.1741(9) 0.3306(6) 0.7622(3) 0.0493(17) Uani d . 1 C
H9 0.0841 0.2786 0.7837 0.059 Uiso calc R 1 H
C10 0.3452(9) 0.3665(5) 0.8071(2) 0.0438(15) Uani d . 1 C
H10 0.4140 0.4298 0.7892 0.053 Uiso calc R 1 H
C11 0.0335(10) 0.4238(6) 0.7428(3) 0.0539(18) Uani d . 1 C
H11A 0.1226 0.4822 0.7283 0.065 Uiso calc R 1 H
H11B -0.0420 0.4499 0.7783 0.065 Uiso calc R 1 H
C12 -0.1278(10) 0.3973(6) 0.6929(3) 0.0541(18) Uani d . 1 C
H12A -0.2353 0.3498 0.7094 0.065 Uiso calc R 1 H
H12B -0.1961 0.4632 0.6795 0.065 Uiso calc R 1 H
C13 -0.0214(9) 0.3431(5) 0.6390(3) 0.0461(16) Uani d . 1 C
C14 0.0996(9) 0.2447(6) 0.6620(3) 0.0461(16) Uani d . 1 C
H14 -0.0038 0.2014 0.6845 0.055 Uiso calc R 1 H
C15 0.1508(11) 0.1792(6) 0.6040(3) 0.062(2) Uani d . 1 C
H15A 0.1742 0.1036 0.6135 0.074 Uiso calc R 1 H
H15B 0.2742 0.2077 0.5833 0.074 Uiso calc R 1 H
C16 -0.0503(11) 0.1944(7) 0.5651(3) 0.067(2) Uani d . 1 C
H16A -0.0137 0.2093 0.5229 0.080 Uiso calc R 1 H
H16B -0.1372 0.1300 0.5664 0.080 Uiso calc R 1 H
C17 -0.1647(11) 0.2879(7) 0.5924(3) 0.062(2) Uani d . 1 C
C18 0.1166(12) 0.4229(7) 0.6027(3) 0.069(2) Uani d . 1 C
H18A 0.2240 0.4519 0.6288 0.103 Uiso calc R 1 H
H18B 0.0302 0.4805 0.5874 0.103 Uiso calc R 1 H
H18C 0.1816 0.3858 0.5691 0.103 Uiso calc R 1 H
C19 0.7507(12) 0.3736(5) 1.0104(3) 0.0510(17) Uani d . 1 C
C20 0.9284(13) 0.4117(6) 1.0487(3) 0.072(2) Uani d . 1 C
H20A 1.0575 0.3796 1.0347 0.108 Uiso calc R 1 H
H20B 0.9041 0.3913 1.0904 0.108 Uiso calc R 1 H
H20C 0.9389 0.4889 1.0460 0.108 Uiso calc R 1 H

loop_
_atom_site_aniso_label
_atom_site_aniso_U_11
_atom_site_aniso_U_22
_atom_site_aniso_U_33
_atom_site_aniso_U_12
_atom_site_aniso_U_13
_atom_site_aniso_U_23
O1 0.045(3) 0.082(3) 0.048(2) -0.011(3) -0.011(2) 0.003(2)
O2 0.049(3) 0.118(5) 0.071(3) 0.003(3) -0.018(3) -0.002(3)
O3 0.080(3) 0.095(4) 0.059(3) -0.021(4) -0.004(3) 0.016(3)
C1 0.034(3) 0.085(5) 0.050(3) 0.006(4) -0.005(3) -0.004(4)
C2 0.053(4) 0.056(4) 0.053(4) 0.002(4) -0.006(3) -0.004(3)
C3 0.040(3) 0.057(4) 0.039(3) 0.002(3) 0.000(3) 0.004(3)
C4 0.030(3) 0.087(5) 0.047(3) 0.005(4) 0.001(3) 0.008(4)
C5 0.035(3) 0.063(4) 0.043(3) 0.002(3) 0.007(3) -0.006(3)
C6 0.047(4) 0.058(4) 0.054(3) 0.009(3) -0.002(3) 0.022(3)
C7 0.057(4) 0.052(4) 0.064(4) 0.014(4) -0.004(4) -0.010(3)
C8 0.030(3) 0.063(4) 0.044(3) -0.003(3) 0.002(3) -0.004(3)
C9 0.030(3) 0.073(5) 0.045(3) -0.001(3) 0.000(3) 0.008(3)
C10 0.034(3) 0.052(4) 0.045(3) -0.002(3) -0.001(3) -0.003(3)
C11 0.048(4) 0.057(4) 0.057(4) 0.006(4) -0.004(3) -0.012(3)
C12 0.039(3) 0.070(5) 0.053(4) 0.011(4) -0.003(3) -0.002(3)
C13 0.036(3) 0.059(4) 0.043(3) -0.005(3) -0.002(3) 0.001(3)
C14 0.035(3) 0.060(4) 0.043(3) -0.004(3) 0.003(3) -0.003(3)
C15 0.053(4) 0.075(5) 0.058(4) 0.003(4) -0.006(4) -0.010(4)
C16 0.060(4) 0.089(5) 0.050(4) -0.006(5) -0.003(4) -0.010(4)
C17 0.043(4) 0.100(6) 0.044(4) -0.019(4) -0.001(3) 0.008(4)
C18 0.056(4) 0.085(5) 0.065(4) -0.013(5) -0.001(4) 0.009(4)
C19 0.062(4) 0.039(4) 0.052(4) 0.011(4) -0.010(4) -0.003(3)
C20 0.079(5) 0.073(5) 0.065(4) 0.004(5) -0.025(4) -0.007(4)

loop_
_atom_type_symbol
_atom_type_description
_atom_type_scat_dispersion_real
_atom_type_scat_dispersion_imag
_atom_type_scat_source
C C 0.0033 0.0000 'International Tables Vol C Tables 4.2.6.8 and 6.1.1.4'
H H 0.0000 0.0000 'International Tables Vol C Tables 4.2.6.8 and 6.1.1.4'
O O 0.0106 0.0000 'International Tables Vol C Tables 4.2.6.8 and 6.1.1.4'

loop_
_geom_angle_atom_site_label_1
_geom_angle_atom_site_label_2
_geom_angle_atom_site_label_3
_geom_angle
C19 O1 C3 118.2(5)
C2 C1 C10 112.5(5)
C2 C1 H1A 109.1
C10 C1 H1A 109.1
C2 C1 H1B 109.1
C10 C1 H1B 109.1
H1A C1 H1B 107.8
C3 C2 C1 111.5(5)
C3 C2 H2A 109.3
C1 C2 H2A 109.3
C3 C2 H2B 109.3
C1 C2 H2B 109.3
H2A C2 H2B 108.0
C4 C3 O1 119.0(6)
C4 C3 C2 124.4(6)
O1 C3 C2 116.5(5)
C3 C4 C5 121.6(6)
C3 C4 H4 119.2
C5 C4 H4 119.2
C6 C5 C4 121.3(6)
C6 C5 C10 122.3(6)
C4 C5 C10 116.4(6)
C5 C6 C7 123.4(6)
C5 C6 H6 118.3
C7 C6 H6 118.3
C6 C7 C8 112.9(5)
C6 C7 H7A 109.0
C8 C7 H7A 109.0
C6 C7 H7B 109.0
C8 C7 H7B 109.0
H7A C7 H7B 107.8
C14 C8 C7 113.3(6)
C14 C8 C9 108.8(5)
C7 C8 C9 111.3(5)
C14 C8 H8 107.8
C7 C8 H8 107.8
C9 C8 H8 107.8
C11 C9 C10 112.0(6)
C11 C9 C8 112.7(5)
C10 C9 C8 110.6(5)
C11 C9 H9 107.0
C10 C9 H9 107.0
C8 C9 H9 107.0
C5 C10 C1 108.7(5)
C5 C10 C9 113.7(5)
C1 C10 C9 113.4(5)
C5 C10 H10 106.9
C1 C10 H10 106.9
C9 C10 H10 106.9
C9 C11 C12 115.3(5)
C9 C11 H11A 108.4
C12 C11 H11A 108.4
C9 C11 H11B 108.4
C12 C11 H11B 108.4
H11A C11 H11B 107.5
C13 C12 C11 110.8(5)
C13 C12 H12A 109.5
C11 C12 H12A 109.5
C13 C12 H12B 109.5
C11 C12 H12B 109.5
H12A C12 H12B 108.1
C12 C13 C17 117.0(5)
C12 C13 C14 108.6(5)
C17 C13 C14 99.3(5)
C12 C13 C18 111.8(6)
C17 C13 C18 106.2(5)
C14 C13 C18 113.4(5)
C8 C14 C13 114.2(5)
C8 C14 C15 120.3(5)
C13 C14 C15 104.7(5)
C8 C14 H14 105.5
C13 C14 H14 105.5
C15 C14 H14 105.5
C14 C15 C16 102.5(5)
C14 C15 H15A 111.3
C16 C15 H15A 111.3
C14 C15 H15B 111.3
C16 C15 H15B 111.3
H15A C15 H15B 109.2
C17 C16 C15 105.9(6)
C17 C16 H16A 110.6
C15 C16 H16A 110.6
C17 C16 H16B 110.6
C15 C16 H16B 110.6
H16A C16 H16B 108.7
O2 C17 C16 126.9(7)
O2 C17 C13 124.0(8)
C16 C17 C13 109.1(6)
C13 C18 H18A 109.5
C13 C18 H18B 109.5
H18A C18 H18B 109.5
C13 C18 H18C 109.5
H18A C18 H18C 109.5
H18B C18 H18C 109.5
O3 C19 O1 122.1(6)
O3 C19 C20 127.6(6)
O1 C19 C20 110.3(7)
C19 C20 H20A 109.5
C19 C20 H20B 109.5
H20A C20 H20B 109.5
C19 C20 H20C 109.5
H20A C20 H20C 109.5
H20B C20 H20C 109.5

loop_
_geom_bond_atom_site_label_1
_geom_bond_atom_site_label_2
_geom_bond_distance
_geom_bond_publ_flag
O1 C19 1.354(8) yes
O1 C3 1.406(7) yes
O2 C17 1.229(8) yes
O3 C19 1.198(8) yes
C1 C2 1.517(9) ?
C1 C10 1.526(8) ?
C1 H1A 0.9700 ?
C1 H1B 0.9700 ?
C2 C3 1.479(9) ?
C2 H2A 0.9700 ?
C2 H2B 0.9700 ?
C3 C4 1.323(9) yes
C4 C5 1.462(8) ?
C4 H4 0.9300 ?
C5 C6 1.359(9) yes
C5 C10 1.502(8) ?
C6 C7 1.483(8) ?
C6 H6 0.9300 ?
C7 C8 1.521(9) ?
C7 H7A 0.9700 ?
C7 H7B 0.9700 ?
C8 C14 1.518(8) ?
C8 C9 1.537(8) ?
C8 H8 0.9800 ?
C9 C11 1.519(9) ?
C9 C10 1.530(8) ?
C9 H9 0.9800 ?
C10 H10 0.9800 ?
C11 C12 1.530(8) ?
C11 H11A 0.9700 ?
C11 H11B 0.9700 ?
C12 C13 1.517(8) ?
C12 H12A 0.9700 ?
C12 H12B 0.9700 ?
C13 C17 1.527(9) ?
C13 C14 1.526(9) ?
C13 C18 1.540(9) ?
C14 C15 1.543(9) ?
C14 H14 0.9800 ?
C15 C16 1.544(9) ?
C15 H15A 0.9700 ?
C15 H15B 0.9700 ?
C16 C17 1.492(11) ?
C16 H16A 0.9700 ?
C16 H16B 0.9700 ?
C18 H18A 0.9599 ?
C18 H18B 0.9599 ?
C18 H18C 0.9599 ?
C19 C20 1.481(9) ?
C20 H20A 0.9599 ?
C20 H20B 0.9599 ?
C20 H20C 0.9599 ?

loop_
_geom_hbond_atom_site_label_D
_geom_hbond_atom_site_label_H
_geom_hbond_atom_site_label_A
_geom_hbond_site_symmetry_A
_geom_hbond_distance_DH
_geom_hbond_distance_HA
_geom_hbond_distance_DA
_geom_hbond_angle_DHA
_geom_hbond_publ_flag
C16 H16A O2 4_556 0.97 2.52 3.443(8) 158 yes
C20 H20C O2 2_565 0.96 2.58 3.453(9) 152 yes

loop_
_geom_torsion_atom_site_label_1
_geom_torsion_atom_site_label_2
_geom_torsion_atom_site_label_3
_geom_torsion_atom_site_label_4
_geom_torsion
_geom_torsion_publ_flag
C10 C1 C2 C3 -43.8(8) ?
C19 O1 C3 C4 -107.1(7) ?
C19 O1 C3 C2 76.9(7) ?
C1 C2 C3 C4 12.2(10) ?
C1 C2 C3 O1 -172.0(5) ?
O1 C3 C4 C5 -170.8(6) ?
C2 C3 C4 C5 4.9(10) yes
C3 C4 C5 C6 -168.4(6) ?
C3 C4 C5 C10 10.7(9) yes
C4 C5 C6 C7 -177.9(6) ?
C10 C5 C6 C7 3.1(10) yes
C5 C6 C7 C8 14.6(9) ?
C6 C7 C8 C14 -168.1(5) ?
C6 C7 C8 C9 -45.1(7) ?
C14 C8 C9 C11 -49.3(7) ?
C7 C8 C9 C11 -174.8(5) ?
C14 C8 C9 C10 -175.6(5) ?
C7 C8 C9 C10 59.0(7) ?
C6 C5 C10 C1 138.3(6) ?
C4 C5 C10 C1 -40.8(7) ?
C6 C5 C10 C9 10.9(8) ?
C4 C5 C10 C9 -168.1(5) ?
C2 C1 C10 C5 57.8(7) ?
C2 C1 C10 C9 -174.6(6) ?
C11 C9 C10 C5 -167.8(5) ?
C8 C9 C10 C5 -41.1(7) ?
C11 C9 C10 C1 67.4(7) ?
C8 C9 C10 C1 -166.0(6) ?
C10 C9 C11 C12 174.1(5) ?
C8 C9 C11 C12 48.6(7) ?
C9 C11 C12 C13 -51.2(8) ?
C11 C12 C13 C17 166.0(6) ?
C11 C12 C13 C14 54.7(7) ?
C11 C12 C13 C18 -71.2(7) ?
C7 C8 C14 C13 -178.2(5) ?
C9 C8 C14 C13 57.5(7) ?
C7 C8 C14 C15 -52.5(8) ?
C9 C8 C14 C15 -176.8(6) ?
C12 C13 C14 C8 -61.1(6) ?
C17 C13 C14 C8 176.2(5) ?
C18 C13 C14 C8 63.9(7) ?
C12 C13 C14 C15 165.4(5) ?
C17 C13 C14 C15 42.6(6) yes
C18 C13 C14 C15 -69.6(6) ?
C8 C14 C15 C16 -167.5(6) ?
C13 C14 C15 C16 -37.5(7) ?
C14 C15 C16 C17 16.3(7) yes
C15 C16 C17 O2 -170.3(7) ?
C15 C16 C17 C13 10.4(7) ?
C12 C13 C17 O2 31.4(10) yes
C14 C13 C17 O2 148.0(7) ?
C18 C13 C17 O2 -94.2(8) ?
C12 C13 C17 C16 -149.2(6) ?
C14 C13 C17 C16 -32.7(6) ?
C18 C13 C17 C16 85.2(7) ?
C3 O1 C19 O3 2.5(9) yes
C3 O1 C19 C20 -177.8(6) ?

loop_
_cod_related_entry_id
_cod_related_entry_database
_cod_related_entry_code
1 ChemSpider 9453466
